data_7701302
loop_
_publ_author_name
'Su, Wei'
'Pan, Sudip'
'Sun, Xiong'
'Zhao, Lili'
'Frenking, Gernot'
'Zhu, Congqing'

_publ_section_title
;
 Cerium-carbon dative interactions supported by carbodiphosphorane.
;
_journal_issue 42
_journal_name_full 'Dalton transactions (Cambridge, England : 2003)'
_journal_page_first 16108
_journal_page_last 16114
_journal_paper_doi 10.1039/c9dt03770e
_journal_volume 48
_journal_year 2019
_chemical_formula_moiety 'C70 H56 Br Ce N4 P4, 2(C24 H20 B)'
_chemical_formula_sum 'C118 H96 B2 Br Ce N4 P4'
_chemical_formula_weight 1935.51
_space_group_crystal_system monoclinic
_space_group_IT_number 14
_space_group_name_Hall '-P 2ybc'
_space_group_name_H-M_alt 'P 1 21/c 1'
_symmetry_space_group_name_Hall '-P 2ybc'
_symmetry_space_group_name_H-M 'P 1 21/c 1'
_atom_sites_solution_hydrogens geom
_atom_sites_solution_primary heavy
_audit_creation_date 2019-05-31
_audit_creation_method
;
Olex2 1.2
(compiled 2018.04.26 svn.r3504 for OlexSys, GUI svn.r5492)
;
_audit_update_record
;
2019-06-10 deposited with the CCDC.    2019-10-01 downloaded from the CCDC.
;
_cell_angle_alpha 90
_cell_angle_beta 104.62
_cell_angle_gamma 90
_cell_formula_units_Z 4
_cell_length_a 17.131
_cell_length_b 30.502
_cell_length_c 19.646
_cell_measurement_reflns_used 9987
_cell_measurement_temperature 193.01
_cell_measurement_theta_max 54.010
_cell_measurement_theta_min 2.319
_cell_volume 9933.230
_computing_cell_refinement 'SAINT v8.37A (Bruker, 2015)'
_computing_data_reduction 'SAINT v8.37A (Bruker, 2015)'
_computing_molecular_graphics 'Olex2 (Dolomanov et al., 2009)'
_computing_publication_material 'Olex2 (Dolomanov et al., 2009)'
_computing_structure_refinement 'ShelXL (Sheldrick, 2015)'
_computing_structure_solution 'XS (Sheldrick, 2008)'
_diffrn_ambient_temperature 193.01
_diffrn_measured_fraction_theta_full 0.999
_diffrn_measured_fraction_theta_max 0.993
_diffrn_measurement_device_type 'Bruker APEX-II CCD'
_diffrn_measurement_method '\f and \w scans'
_diffrn_radiation_type GaK\a
_diffrn_radiation_wavelength 1.34139
_diffrn_reflns_av_R_equivalents 0.1390
_diffrn_reflns_av_unetI/netI 0.1205
_diffrn_reflns_Laue_measured_fraction_full 0.999
_diffrn_reflns_Laue_measured_fraction_max 0.993
_diffrn_reflns_limit_h_max 20
_diffrn_reflns_limit_h_min -20
_diffrn_reflns_limit_k_max 25
_diffrn_reflns_limit_k_min -36
_diffrn_reflns_limit_l_max 23
_diffrn_reflns_limit_l_min -14
_diffrn_reflns_number 86025
_diffrn_reflns_point_group_measured_fraction_full 0.999
_diffrn_reflns_point_group_measured_fraction_max 0.993
_diffrn_reflns_theta_full 53.594
_diffrn_reflns_theta_max 54.010
_diffrn_reflns_theta_min 2.319
_diffrn_standards_number 0
_exptl_absorpt_coefficient_mu 3.307
_exptl_absorpt_correction_T_max 0.7506
_exptl_absorpt_correction_T_min 0.5132
_exptl_absorpt_correction_type multi-scan
_exptl_absorpt_process_details
;
SADABS-2016/2 (Bruker,2016/2) was used for absorption correction.
wR2(int) was 0.1438 before and 0.0839 after correction.
The Ratio of minimum to maximum transmission is 0.6837.
The \l/2 correction factor is Not present.
;
_exptl_crystal_colour 'clear yellow'
_exptl_crystal_colour_lustre clear
_exptl_crystal_colour_primary yellow
_exptl_crystal_density_diffrn 1.294
_exptl_crystal_description block
_exptl_crystal_F_000 3980
_exptl_crystal_size_max 0.2
_exptl_crystal_size_mid 0.1
_exptl_crystal_size_min 0.05
_refine_diff_density_max 1.525
_refine_diff_density_min -1.052
_refine_diff_density_rms 0.080
_refine_ls_extinction_method none
_refine_ls_goodness_of_fit_ref 1.023
_refine_ls_hydrogen_treatment constr
_refine_ls_matrix_type full
_refine_ls_number_parameters 1208
_refine_ls_number_reflns 18140
_refine_ls_number_restraints 30
_refine_ls_restrained_S_all 1.023
_refine_ls_R_factor_all 0.1456
_refine_ls_R_factor_gt 0.0675
_refine_ls_shift/su_max 0.001
_refine_ls_shift/su_mean 0.000
_refine_ls_structure_factor_coef Fsqd
_refine_ls_weighting_details 'w=1/[\s^2^(Fo^2^)+(0.0783P)^2^] where P=(Fo^2^+2Fc^2^)/3'
_refine_ls_weighting_scheme calc
_refine_ls_wR_factor_gt 0.1512
_refine_ls_wR_factor_ref 0.1874
_reflns_Friedel_coverage 0.000
_reflns_number_gt 9448
_reflns_number_total 18140
_reflns_threshold_expression 'I > 2\s(I)'
_cod_data_source_file c9dt03770e2.cif
_cod_data_source_block 1
_cod_depositor_comments 'Adding full bibliography for 7701300--7701303.cif.'
_cod_original_cell_volume 9932.7
_cod_database_code 7701302
_shelx_shelxl_version_number 2018/3
_shelx_space_group_comment
;
The symmetry employed for this shelxl refinement is uniquely defined
by the following loop, which should always be used as a source of
symmetry information in preference to the above space-group names.
They are only intended as comments.
;
_shelx_estimated_absorpt_t_max 0.852
_shelx_estimated_absorpt_t_min 0.558
_olex2_refinement_description
;
1. Fixed Uiso
 At 1.2 times of:
  All C(H) groups, All C(H,H) groups
2. Uiso/Uaniso restraints and constraints
Uanis(C22) \\sim Ueq, Uanis(N4A) \\sim Ueq, Uanis(N4) \\sim Ueq, Uanis(C23)
\\sim Ueq, Uanis(C23A) \\sim Ueq: with sigma of 0.01 and sigma for terminal
atoms of 0.02
3. Others
 Sof(H21a)=Sof(N4)=Sof(C24A)=Sof(H24A)=Sof(C23A)=Sof(H23A)=Sof(C22A)=Sof(H22A)=
 1-FVAR(1)
 Sof(N4A)=Sof(H21)=Sof(C24)=Sof(H24)=Sof(C23)=Sof(H23)=Sof(C22)=Sof(H22)=FVAR(1)
4.a Aromatic/amide H refined with riding coordinates:
 C4(H4), C81(H81), C80(H80), C108(H108), C82(H82), C26(H26), C61(H61),
 C40(H40), C96(H96), C9(H9), C109(H109), C104(H104), C3(H3), C33(H33), C16(H16),
  C34(H34), C70(H70), C66(H66), C114(H114), C91(H91), C99(H99), C47(H47),
 C63(H63), C94(H94), C93(H93), C90(H90), C32(H32), C110(H110), C49(H49), C6(H6),
  C52(H52), C36(H36), C106(H106), C29(H29), C45(H45), C35(H35), C64(H64),
 C30(H30), C76(H76), C39(H39), C73(H73), C102(H102), C100(H100), C15(H15),
 C38(H38), C10(H10), C118(H118), C116(H116), C103(H103), C68(H68), C105(H105),
 C43(H43), C11(H11), C46(H46), C67(H67), C55(H55), C112(H112), C57(H57),
 C12(H12), C53(H53), C56(H56), C13(H13), C44(H44), C78(H78), C60(H60), C37(H37),
  C84(H84), C62(H62), C72(H72), C74(H74), C21(H21), C21(H21a), C117(H117),
 C115(H115), C69(H69), C51(H51), C111(H111), C98(H98), C5(H5), C79(H79),
 C88(H88), C28(H28), C75(H75), C27(H27), C87(H87), C86(H86), C97(H97), C17(H17),
  C85(H85), C50(H50), C54(H54), C92(H92), C24(H24), C23(H23), C22(H22),
 C19(H19), C18(H18), C24A(H24A), C23A(H23A), C22A(H22A)
;
_olex2_submission_special_instructions 'No special instructions were received'

loop_
_space_group_symop_operation_xyz
'x, y, z'
'-x, y+1/2, -z+1/2'
'-x, -y, -z'
'x, -y-1/2, z-1/2'

loop_
_atom_site_label
_atom_site_type_symbol
_atom_site_fract_x
_atom_site_fract_y
_atom_site_fract_z
_atom_site_U_iso_or_equiv
_atom_site_adp_type
_atom_site_occupancy
_atom_site_site_symmetry_order
_atom_site_calc_flag
_atom_site_refinement_flags_posn
_atom_site_refinement_flags_adp
_atom_site_refinement_flags_occupancy
_atom_site_disorder_assembly
_atom_site_disorder_group
Ce1 Ce 0.23991(2) 0.35174(2) 0.74445(2) 0.05255(14) Uani 1 1 d . . . . .
Br1 Br 0.28068(5) 0.35522(3) 0.89564(4) 0.0664(2) Uani 1 1 d . . . . .
P2 P 0.45966(11) 0.36478(6) 0.75148(9) 0.0452(4) Uani 1 1 d . . . . .
P1 P 0.39327(11) 0.27702(6) 0.71467(9) 0.0464(4) Uani 1 1 d . . . . .
P3 P 0.07255(11) 0.42996(6) 0.71225(8) 0.0453(4) Uani 1 1 d . . . . .
N2 N 0.1978(4) 0.4201(2) 0.6553(3) 0.0646(17) Uani 1 1 d . . . . .
N3 N 0.3457(3) 0.42089(18) 0.7728(3) 0.0562(15) Uani 1 1 d . . . . .
C4 C 0.3646(6) 0.4981(2) 0.7981(4) 0.075(2) Uani 1 1 d . . . . .
H4 H 0.342422 0.525462 0.806975 0.090 Uiso 1 1 calc R . . . .
C81 C -0.2607(5) 0.3607(3) 0.1300(4) 0.072(2) Uani 1 1 d . . . . .
H81 H -0.302364 0.378098 0.101520 0.086 Uiso 1 1 calc R . . . .
C80 C -0.2131(6) 0.3350(3) 0.0983(4) 0.074(2) Uani 1 1 d . . . . .
H80 H -0.220657 0.335132 0.048696 0.089 Uiso 1 1 calc R . . . .
C71 C -0.2412(5) 0.3618(2) 0.3611(4) 0.0577(19) Uani 1 1 d . . . . .
C31 C 0.4783(4) 0.2576(2) 0.6840(3) 0.0494(17) Uani 1 1 d . . . . .
C108 C 0.4434(4) 0.0930(2) 0.7265(4) 0.0524(18) Uani 1 1 d . . . . .
H108 H 0.457910 0.081890 0.773194 0.063 Uiso 1 1 calc R . . . .
C14 C 0.5301(4) 0.3501(2) 0.8336(3) 0.0471(16) Uani 1 1 d . . . . .
C82 C -0.2483(5) 0.3614(2) 0.2035(4) 0.062(2) Uani 1 1 d . . . . .
H82 H -0.281611 0.379591 0.223468 0.074 Uiso 1 1 calc R . . . .
C58 C 0.1319(4) 0.4450(2) 0.6510(3) 0.0486(17) Uani 1 1 d . . . . .
C107 C 0.3660(4) 0.0845(2) 0.6851(3) 0.0509(18) Uani 1 1 d . . . . .
C26 C 0.3904(4) 0.1975(2) 0.7872(4) 0.0569(19) Uani 1 1 d . . . . .
H26 H 0.386995 0.183469 0.743424 0.068 Uiso 1 1 calc R . . . .
C7 C 0.4232(4) 0.4182(2) 0.7694(3) 0.0449(16) Uani 1 1 d . . . . .
C2 C 0.0910(4) 0.3764(2) 0.7299(3) 0.0440(16) Uani 1 1 d . . . . .
C61 C 0.1704(5) 0.4825(3) 0.9071(4) 0.067(2) Uani 1 1 d . . . . .
H61 H 0.190099 0.471588 0.953593 0.081 Uiso 1 1 calc R . . . .
C1 C 0.3801(4) 0.33137(19) 0.7240(3) 0.0403(15) Uani 1 1 d . . . . .
C65 C -0.0309(4) 0.4463(2) 0.6707(3) 0.0463(16) Uani 1 1 d . . . . .
C40 C 0.0364(4) 0.2603(2) 0.8182(4) 0.061(2) Uani 1 1 d . . . . .
H40 H -0.014940 0.265857 0.826580 0.073 Uiso 1 1 calc R . . . .
C25 C 0.3957(4) 0.2431(2) 0.7915(3) 0.0477(17) Uani 1 1 d . . . . .
C113 C 0.3269(4) 0.0461(2) 0.7943(3) 0.0525(18) Uani 1 1 d . . . . .
N1 N 0.1502(3) 0.28672(18) 0.7787(3) 0.0527(14) Uani 1 1 d . . . . .
C96 C 0.1392(5) 0.0496(3) 0.6657(3) 0.062(2) Uani 1 1 d . . . . .
H96 H 0.143726 0.018731 0.661129 0.074 Uiso 1 1 calc R . . . .
C9 C 0.4771(4) 0.3775(2) 0.6168(3) 0.0525(18) Uani 1 1 d . . . . .
H9 H 0.420675 0.372144 0.602761 0.063 Uiso 1 1 calc R . . . .
C109 C 0.5005(4) 0.1169(2) 0.7027(4) 0.0562(19) Uani 1 1 d . . . . .
H109 H 0.552695 0.121457 0.732976 0.067 Uiso 1 1 calc R . . . .
C59 C 0.1086(4) 0.4686(2) 0.7846(3) 0.0485(17) Uani 1 1 d . . . . .
C104 C 0.2827(5) -0.0782(3) 0.5972(4) 0.072(2) Uani 1 1 d . . . . .
H104 H 0.277134 -0.105355 0.572707 0.087 Uiso 1 1 calc R . . . .
C3 C 0.3189(5) 0.4605(3) 0.7885(4) 0.072(2) Uani 1 1 d . . . . .
H3 H 0.265134 0.462434 0.793190 0.086 Uiso 1 1 calc R . . . .
C33 C 0.6091(4) 0.2236(2) 0.7062(4) 0.0586(19) Uani 1 1 d . . . . .
H33 H 0.650794 0.207116 0.736432 0.070 Uiso 1 1 calc R . . . .
C16 C 0.6323(5) 0.2995(2) 0.8979(4) 0.067(2) Uani 1 1 d . . . . .
H16 H 0.671888 0.277727 0.897981 0.080 Uiso 1 1 calc R . . . .
C83 C -0.1395(4) 0.2938(3) 0.3726(4) 0.0588(19) Uani 1 1 d . . . . .
C34 C 0.6174(5) 0.2367(2) 0.6412(4) 0.063(2) Uani 1 1 d . . . . .
H34 H 0.665305 0.230166 0.627309 0.076 Uiso 1 1 calc R . . . .
C70 C -0.0723(5) 0.4768(2) 0.7017(4) 0.0547(18) Uani 1 1 d . . . . .
H70 H -0.045305 0.491535 0.743564 0.066 Uiso 1 1 calc R . . . .
C66 C -0.0714(4) 0.4249(2) 0.6100(3) 0.0503(17) Uani 1 1 d . . . . .
H66 H -0.042937 0.404435 0.588759 0.060 Uiso 1 1 calc R . . . .
C114 C 0.3884(5) 0.0172(2) 0.8269(4) 0.064(2) Uani 1 1 d . . . . .
H114 H 0.412336 -0.000848 0.798356 0.076 Uiso 1 1 calc R . . . .
C91 C -0.0011(6) 0.4222(3) 0.4466(4) 0.084(3) Uani 1 1 d . . . . .
H91 H 0.009412 0.435224 0.491945 0.101 Uiso 1 1 calc R . . . .
C99 C 0.1194(6) 0.1374(3) 0.6745(4) 0.076(2) Uani 1 1 d . . . . .
H99 H 0.113484 0.168236 0.677100 0.092 Uiso 1 1 calc R . . . .
B2 B 0.2999(5) 0.0522(3) 0.7084(4) 0.050(2) Uani 1 1 d . . . . .
C8 C 0.5166(4) 0.3763(2) 0.6872(3) 0.0441(16) Uani 1 1 d . . . . .
C47 C -0.0458(4) 0.4016(2) 0.8431(3) 0.0547(18) Uani 1 1 d . . . . .
H47 H -0.080738 0.409565 0.799112 0.066 Uiso 1 1 calc R . . . .
C63 C 0.1412(4) 0.5426(3) 0.8264(4) 0.065(2) Uani 1 1 d . . . . .
H63 H 0.141707 0.573281 0.817737 0.078 Uiso 1 1 calc R . . . .
C94 C -0.0321(4) 0.3821(2) 0.3170(4) 0.0553(19) Uani 1 1 d . . . . .
H94 H -0.041951 0.368680 0.271990 0.066 Uiso 1 1 calc R . . . .
C93 C 0.0359(5) 0.4088(2) 0.3388(4) 0.066(2) Uani 1 1 d . . . . .
H93 H 0.071191 0.413080 0.308996 0.080 Uiso 1 1 calc R . . . .
C90 C -0.0690(5) 0.3963(3) 0.4230(4) 0.073(2) Uani 1 1 d . . . . .
H90 H -0.105525 0.393228 0.451942 0.087 Uiso 1 1 calc R . . . .
C42 C 0.0095(4) 0.3682(2) 0.8461(3) 0.0455(16) Uani 1 1 d . . . . .
C32 C 0.5416(4) 0.2341(2) 0.7277(4) 0.0552(18) Uani 1 1 d . . . . .
H32 H 0.537505 0.225317 0.773087 0.066 Uiso 1 1 calc R . . . .
C110 C 0.4819(5) 0.1339(2) 0.6358(4) 0.064(2) Uani 1 1 d . . . . .
H110 H 0.520705 0.150330 0.619469 0.076 Uiso 1 1 calc R . . . .
C49 C -0.0718(4) 0.3217(2) 0.6382(3) 0.0535(18) Uani 1 1 d . . . . .
H49 H -0.024172 0.322117 0.621750 0.064 Uiso 1 1 calc R . . . .
C6 C 0.4734(5) 0.4543(2) 0.7808(4) 0.066(2) Uani 1 1 d . . . . .
H6 H 0.528086 0.451491 0.779118 0.079 Uiso 1 1 calc R . . . .
C77 C -0.1883(5) 0.3361(2) 0.2482(4) 0.0549(19) Uani 1 1 d . . . . .
C52 C -0.2099(5) 0.3174(2) 0.6848(4) 0.065(2) Uani 1 1 d . . . . .
H52 H -0.257425 0.315497 0.701138 0.078 Uiso 1 1 calc R . . . .
C36 C 0.4862(5) 0.2705(2) 0.6177(4) 0.0571(19) Uani 1 1 d . . . . .
H36 H 0.444384 0.286722 0.587138 0.069 Uiso 1 1 calc R . . . .
C106 C 0.3229(5) -0.0028(2) 0.6071(4) 0.064(2) Uani 1 1 d . . . . .
H106 H 0.345888 0.021286 0.588384 0.077 Uiso 1 1 calc R . . . .
N4A N 0.2328(10) 0.2877(6) 0.6484(9) 0.044(5) Uani 0.49(2) 1 d . U P A 1
C29 C 0.3985(5) 0.2384(3) 0.9144(4) 0.068(2) Uani 1 1 d . . . . .
H29 H 0.401861 0.252501 0.958139 0.082 Uiso 1 1 calc R . . . .
C45 C 0.0010(5) 0.4127(3) 0.9677(4) 0.074(2) Uani 1 1 d . . . . .
H45 H -0.002147 0.428004 1.009101 0.089 Uiso 1 1 calc R . . . .
C41 C 0.0762(4) 0.2933(2) 0.7905(3) 0.0484(17) Uani 1 1 d . . . . .
C101 C 0.2978(4) 0.0037(2) 0.6690(3) 0.0539(18) Uani 1 1 d . . . . .
C35 C 0.5550(5) 0.2595(2) 0.5964(4) 0.064(2) Uani 1 1 d . . . . .
H35 H 0.559447 0.267653 0.550879 0.077 Uiso 1 1 calc R . . . .
C64 C 0.1098(4) 0.5139(2) 0.7715(4) 0.0553(18) Uani 1 1 d . . . . .
H64 H 0.089194 0.524816 0.725157 0.066 Uiso 1 1 calc R . . . .
C30 C 0.3995(4) 0.2631(2) 0.8551(4) 0.0536(18) Uani 1 1 d . . . . .
H30 H 0.402802 0.294159 0.858551 0.064 Uiso 1 1 calc R . . . .
C76 C -0.2615(5) 0.4061(3) 0.3529(4) 0.065(2) Uani 1 1 d . . . . .
H76 H -0.227702 0.425157 0.334751 0.078 Uiso 1 1 calc R . . . .
C89 C -0.0861(4) 0.3742(2) 0.3577(4) 0.0585(19) Uani 1 1 d . . . . .
C39 C 0.0718(5) 0.2201(3) 0.8333(5) 0.077(3) Uani 1 1 d . . . . .
H39 H 0.044868 0.197366 0.851303 0.093 Uiso 1 1 calc R . . . .
C73 C -0.3619(5) 0.3526(3) 0.4056(4) 0.075(2) Uani 1 1 d . . . . .
H73 H -0.396083 0.333969 0.423951 0.091 Uiso 1 1 calc R . . . .
C48 C -0.0666(4) 0.3316(2) 0.7086(3) 0.0470(16) Uani 1 1 d . . . . .
C102 C 0.2670(4) -0.0332(2) 0.6941(4) 0.0583(19) Uani 1 1 d . . . . .
H102 H 0.251327 -0.031144 0.737037 0.070 Uiso 1 1 calc R . . . .
C100 C 0.1964(5) 0.1192(3) 0.6885(4) 0.067(2) Uani 1 1 d . . . . .
H100 H 0.241695 0.138245 0.700569 0.080 Uiso 1 1 calc R . . . .
C15 C 0.5902(4) 0.3189(2) 0.8358(4) 0.0558(19) Uani 1 1 d . . . . .
H15 H 0.602722 0.310650 0.793099 0.067 Uiso 1 1 calc R . . . .
C38 C 0.1461(5) 0.2131(2) 0.8221(4) 0.069(2) Uani 1 1 d . . . . .
H38 H 0.171431 0.185316 0.832077 0.082 Uiso 1 1 calc R . . . .
C10 C 0.5184(5) 0.3865(2) 0.5660(3) 0.058(2) Uani 1 1 d . . . . .
H10 H 0.490470 0.386241 0.517592 0.070 Uiso 1 1 calc R . . . .
C118 C 0.2936(5) 0.0707(2) 0.8403(4) 0.0575(19) Uani 1 1 d . . . . .
H118 H 0.251413 0.090749 0.820945 0.069 Uiso 1 1 calc R . . . .
C116 C 0.3819(5) 0.0386(3) 0.9438(4) 0.068(2) Uani 1 1 d . . . . .
H116 H 0.400477 0.036180 0.993468 0.082 Uiso 1 1 calc R . . . .
C103 C 0.2579(4) -0.0739(2) 0.6583(4) 0.065(2) Uani 1 1 d . . . . .
H103 H 0.234653 -0.098134 0.676357 0.078 Uiso 1 1 calc R . . . .
C68 C -0.1933(5) 0.4631(2) 0.6111(4) 0.061(2) Uani 1 1 d . . . . .
H68 H -0.249029 0.468705 0.591486 0.073 Uiso 1 1 calc R . . . .
C105 C 0.3161(5) -0.0421(3) 0.5721(4) 0.077(2) Uani 1 1 d . . . . .
H105 H 0.334303 -0.044586 0.530397 0.093 Uiso 1 1 calc R . . . .
C20 C 0.3024(5) 0.2582(2) 0.6523(4) 0.0573(19) Uani 1 1 d . . . . .
C43 C 0.0617(4) 0.3569(2) 0.9116(3) 0.0571(19) Uani 1 1 d . . . . .
H43 H 0.099710 0.333795 0.914501 0.069 Uiso 1 1 calc R . . . .
C11 C 0.5996(5) 0.3958(2) 0.5855(4) 0.0584(19) Uani 1 1 d . . . . .
H11 H 0.628052 0.402063 0.550863 0.070 Uiso 1 1 calc R . . . .
C46 C -0.0509(5) 0.4236(2) 0.9033(4) 0.062(2) Uani 1 1 d . . . . .
H46 H -0.089857 0.446091 0.900753 0.075 Uiso 1 1 calc R . . . .
C67 C -0.1526(4) 0.4325(2) 0.5794(4) 0.0553(18) Uani 1 1 d . . . . .
H67 H -0.179949 0.417376 0.537909 0.066 Uiso 1 1 calc R . . . .
C55 C 0.2315(6) 0.4651(3) 0.5684(5) 0.083(3) Uani 1 1 d . . . . .
H55 H 0.267679 0.471211 0.540145 0.100 Uiso 1 1 calc R . . . .
C112 C 0.3486(5) 0.1027(2) 0.6170(4) 0.0575(19) Uani 1 1 d . . . . .
H112 H 0.296445 0.098462 0.586565 0.069 Uiso 1 1 calc R . . . .
C57 C 0.1140(5) 0.4801(2) 0.6066(4) 0.0589(19) Uani 1 1 d . . . . .
H57 H 0.066773 0.496905 0.604608 0.071 Uiso 1 1 calc R . . . .
C12 C 0.6390(5) 0.3960(2) 0.6558(4) 0.064(2) Uani 1 1 d . . . . .
H12 H 0.694879 0.402887 0.669894 0.076 Uiso 1 1 calc R . . . .
C95 C 0.2102(4) 0.0738(2) 0.6856(3) 0.0534(18) Uani 1 1 d . . . . .
C53 C -0.1371(4) 0.3286(2) 0.7315(4) 0.0583(19) Uani 1 1 d . . . . .
H53 H -0.135505 0.334361 0.779413 0.070 Uiso 1 1 calc R . . . .
C56 C 0.1652(5) 0.4914(3) 0.5642(4) 0.070(2) Uani 1 1 d . . . . .
H56 H 0.154746 0.516079 0.533759 0.084 Uiso 1 1 calc R . . . .
C13 C 0.5977(4) 0.3863(2) 0.7062(4) 0.0589(19) Uani 1 1 d . . . . .
H13 H 0.625710 0.386443 0.754508 0.071 Uiso 1 1 calc R . . . .
C44 C 0.0574(5) 0.3795(3) 0.9713(4) 0.070(2) Uani 1 1 d . . . . .
H44 H 0.093201 0.372373 1.015289 0.084 Uiso 1 1 calc R . . . .
C78 C -0.1441(5) 0.3097(2) 0.2130(4) 0.066(2) Uani 1 1 d . . . . .
H78 H -0.104307 0.290780 0.240468 0.079 Uiso 1 1 calc R . . . .
C60 C 0.1400(4) 0.4541(2) 0.8522(3) 0.0542(18) Uani 1 1 d . . . . .
H60 H 0.140783 0.423544 0.861379 0.065 Uiso 1 1 calc R . . . .
C37 C 0.1843(4) 0.2469(2) 0.7961(4) 0.060(2) Uani 1 1 d . . . . .
H37 H 0.236980 0.241941 0.790274 0.072 Uiso 1 1 calc R . . . .
C84 C -0.1828(5) 0.2547(3) 0.3474(4) 0.065(2) Uani 1 1 d . . . . .
H84 H -0.223643 0.256182 0.304585 0.078 Uiso 1 1 calc R . . . .
C62 C 0.1721(5) 0.5264(3) 0.8942(4) 0.071(2) Uani 1 1 d . . . . .
H62 H 0.194376 0.546026 0.931645 0.085 Uiso 1 1 calc R . . . .
C72 C -0.2947(5) 0.3353(3) 0.3886(3) 0.065(2) Uani 1 1 d . . . . .
H72 H -0.283695 0.304908 0.395557 0.077 Uiso 1 1 calc R . . . .
P4 P 0.02983(10) 0.34648(6) 0.76650(9) 0.0463(4) Uani 1 1 d . . . . .
C74 C -0.3799(5) 0.3961(3) 0.3962(4) 0.076(2) Uani 1 1 d . . . . .
H74 H -0.426657 0.407590 0.407311 0.091 Uiso 1 1 calc R . . . .
C21 C 0.3017(5) 0.2247(3) 0.6037(4) 0.076(2) Uani 1 1 d . . . . .
H21 H 0.345795 0.205375 0.605916 0.092 Uiso 0.49(2) 1 calc R . P A 1
H21A H 0.350952 0.214787 0.595205 0.092 Uiso 0.51(2) 1 calc R . P A 2
C117 C 0.3199(5) 0.0669(3) 0.9132(4) 0.070(2) Uani 1 1 d . . . . .
H117 H 0.294954 0.083977 0.942275 0.083 Uiso 1 1 calc R . . . .
C115 C 0.4159(5) 0.0140(3) 0.9002(4) 0.069(2) Uani 1 1 d . . . . .
H115 H 0.458862 -0.005502 0.920123 0.083 Uiso 1 1 calc R . . . .
C69 C -0.1520(5) 0.4853(2) 0.6714(4) 0.061(2) Uani 1 1 d . . . . .
H69 H -0.179492 0.506639 0.691767 0.073 Uiso 1 1 calc R . . . .
C51 C -0.2140(5) 0.3089(2) 0.6153(4) 0.063(2) Uani 1 1 d . . . . .
H51 H -0.264057 0.301449 0.583739 0.076 Uiso 1 1 calc R . . . .
C111 C 0.4059(5) 0.1268(2) 0.5928(4) 0.063(2) Uani 1 1 d . . . . .
H111 H 0.392159 0.138425 0.546442 0.075 Uiso 1 1 calc R . . . .
C98 C 0.0525(5) 0.1115(4) 0.6570(4) 0.076(3) Uani 1 1 d . . . . .
H98 H -0.000030 0.123787 0.648343 0.091 Uiso 1 1 calc R . . . .
C5 C 0.4436(6) 0.4949(2) 0.7945(4) 0.076(2) Uani 1 1 d . . . . .
H5 H 0.477399 0.520006 0.801409 0.091 Uiso 1 1 calc R . . . .
C79 C -0.1548(5) 0.3095(3) 0.1407(4) 0.074(2) Uani 1 1 d . . . . .
H79 H -0.121517 0.291452 0.120330 0.088 Uiso 1 1 calc R . . . .
C88 C -0.0809(5) 0.2880(3) 0.4346(4) 0.070(2) Uani 1 1 d . . . . .
H88 H -0.050020 0.312864 0.454400 0.084 Uiso 1 1 calc R . . . .
C28 C 0.3926(5) 0.1935(3) 0.9094(4) 0.071(2) Uani 1 1 d . . . . .
H28 H 0.390338 0.176617 0.949515 0.085 Uiso 1 1 calc R . . . .
C75 C -0.3290(5) 0.4236(3) 0.3701(4) 0.073(2) Uani 1 1 d . . . . .
H75 H -0.340490 0.454043 0.364137 0.088 Uiso 1 1 calc R . . . .
B1 B -0.1638(5) 0.3409(3) 0.3335(4) 0.056(2) Uani 1 1 d . . . . .
C27 C 0.3901(5) 0.1726(3) 0.8459(5) 0.076(2) Uani 1 1 d . . . . .
H27 H 0.388097 0.141517 0.842893 0.091 Uiso 1 1 calc R . . . .
C87 C -0.0645(5) 0.2490(4) 0.4693(5) 0.086(3) Uani 1 1 d . . . . .
H87 H -0.022503 0.247613 0.511346 0.103 Uiso 1 1 calc R . . . .
C86 C -0.1083(6) 0.2109(3) 0.4441(5) 0.089(3) Uani 1 1 d . . . . .
H86 H -0.096960 0.183831 0.468410 0.106 Uiso 1 1 calc R . . . .
C97 C 0.0631(5) 0.0671(3) 0.6523(4) 0.067(2) Uani 1 1 d . . . . .
H97 H 0.017411 0.048427 0.639612 0.080 Uiso 1 1 calc R . . . .
C17 C 0.6151(5) 0.3128(3) 0.9600(4) 0.077(3) Uani 1 1 d . . . . .
H17 H 0.643970 0.300384 1.003414 0.093 Uiso 1 1 calc R . . . .
C85 C -0.1688(6) 0.2144(3) 0.3822(5) 0.077(2) Uani 1 1 d . . . . .
H85 H -0.200392 0.189523 0.363654 0.092 Uiso 1 1 calc R . . . .
C50 C -0.1448(5) 0.3112(2) 0.5917(4) 0.068(2) Uani 1 1 d . . . . .
H50 H -0.147115 0.305660 0.543635 0.081 Uiso 1 1 calc R . . . .
C54 C 0.2453(5) 0.4300(3) 0.6134(5) 0.093(3) Uani 1 1 d . . . . .
H54 H 0.290884 0.411948 0.614722 0.112 Uiso 1 1 calc R . . . .
C92 C 0.0518(5) 0.4292(3) 0.4042(4) 0.074(2) Uani 1 1 d . . . . .
H92 H 0.097743 0.447461 0.419688 0.089 Uiso 1 1 calc R . . . .
C24 C 0.1678(11) 0.2558(7) 0.6265(10) 0.049(5) Uani 0.49(2) 1 d . . P A 1
H24 H 0.125790 0.257001 0.650151 0.059 Uiso 0.49(2) 1 calc R . P A 1
C23 C 0.1609(9) 0.2244(6) 0.5757(8) 0.046(5) Uani 0.49(2) 1 d . U P A 1
H23 H 0.115049 0.205961 0.560714 0.055 Uiso 0.49(2) 1 calc R . P A 1
C22 C 0.2259(18) 0.2224(8) 0.5491(15) 0.076(8) Uani 0.49(2) 1 d . U P A 1
H22 H 0.222874 0.219718 0.500283 0.091 Uiso 0.49(2) 1 calc R . P A 1
C19 C 0.5138(4) 0.3625(2) 0.8964(3) 0.0573(19) Uani 1 1 d . . . . .
H19 H 0.473378 0.383761 0.896481 0.069 Uiso 1 1 calc R . . . .
C18 C 0.5568(5) 0.3438(3) 0.9594(4) 0.071(2) Uani 1 1 d . . . . .
H18 H 0.545658 0.352553 1.002416 0.086 Uiso 1 1 calc R . . . .
N4 N 0.2367(11) 0.2718(5) 0.6680(9) 0.045(4) Uani 0.51(2) 1 d . U P A 2
C24A C 0.1622(13) 0.2804(10) 0.6000(14) 0.088(8) Uani 0.51(2) 1 d . . P A 2
H24A H 0.126147 0.304530 0.595903 0.106 Uiso 0.51(2) 1 calc R . P A 2
C23A C 0.1569(13) 0.2489(9) 0.5488(13) 0.093(8) Uani 0.51(2) 1 d . U P A 2
H23A H 0.116594 0.249956 0.505645 0.112 Uiso 0.51(2) 1 calc R . P A 2
C22A C 0.2299(15) 0.2058(7) 0.5681(13) 0.066(7) Uani 0.51(2) 1 d . . P A 2
H22A H 0.220928 0.175773 0.555997 0.079 Uiso 0.51(2) 1 calc R . P A 2

loop_
_atom_site_aniso_label
_atom_site_aniso_U_11
_atom_site_aniso_U_22
_atom_site_aniso_U_33
_atom_site_aniso_U_23
_atom_site_aniso_U_13
_atom_site_aniso_U_12
Ce1 0.0358(2) 0.0504(2) 0.0698(3) -0.0054(2) 0.0104(2) -0.0010(2)
Br1 0.0554(6) 0.0746(6) 0.0651(5) -0.0045(4) 0.0074(4) 0.0029(4)
P2 0.0384(11) 0.0524(10) 0.0442(9) -0.0028(8) 0.0093(8) -0.0036(8)
P1 0.0395(11) 0.0512(11) 0.0488(10) -0.0060(8) 0.0116(8) -0.0047(9)
P3 0.0391(11) 0.0508(11) 0.0462(9) -0.0015(8) 0.0111(8) -0.0007(8)
N2 0.050(4) 0.091(5) 0.060(4) 0.011(3) 0.027(3) 0.003(4)
N3 0.037(4) 0.053(4) 0.078(4) -0.012(3) 0.014(3) -0.005(3)
C4 0.076(7) 0.049(5) 0.101(6) -0.026(4) 0.025(5) -0.004(5)
C81 0.061(6) 0.080(6) 0.062(5) -0.002(4) -0.008(4) -0.029(5)
C80 0.081(7) 0.081(6) 0.061(5) -0.012(5) 0.017(5) -0.032(5)
C71 0.054(5) 0.068(5) 0.051(4) -0.009(4) 0.013(4) -0.005(4)
C31 0.045(5) 0.052(4) 0.050(4) -0.012(3) 0.010(4) -0.005(4)
C108 0.055(5) 0.050(4) 0.054(4) -0.001(3) 0.018(4) 0.007(4)
C14 0.042(4) 0.056(4) 0.042(4) 0.001(3) 0.009(3) -0.013(4)
C82 0.053(5) 0.072(5) 0.058(4) -0.011(4) 0.008(4) -0.024(4)
C58 0.050(5) 0.053(4) 0.043(4) -0.002(3) 0.011(3) -0.009(4)
C107 0.053(5) 0.050(4) 0.048(4) -0.006(3) 0.010(4) 0.010(4)
C26 0.058(5) 0.046(4) 0.070(5) -0.006(4) 0.022(4) -0.004(4)
C7 0.041(4) 0.050(4) 0.040(4) 0.000(3) 0.003(3) -0.002(3)
C2 0.030(4) 0.050(4) 0.054(4) 0.002(3) 0.013(3) 0.000(3)
C61 0.063(6) 0.070(6) 0.056(5) -0.007(4) -0.005(4) -0.009(5)
C1 0.034(4) 0.039(3) 0.045(4) 0.003(3) 0.003(3) -0.002(3)
C65 0.039(4) 0.050(4) 0.052(4) 0.008(3) 0.014(3) -0.005(3)
C40 0.046(5) 0.065(5) 0.078(5) 0.006(4) 0.027(4) -0.004(4)
C25 0.040(4) 0.052(4) 0.056(4) -0.003(3) 0.021(3) -0.004(3)
C113 0.050(5) 0.054(4) 0.053(4) 0.002(4) 0.013(4) -0.008(4)
N1 0.045(4) 0.051(4) 0.061(3) -0.001(3) 0.011(3) 0.002(3)
C96 0.061(6) 0.071(5) 0.050(4) 0.004(4) 0.010(4) 0.001(5)
C9 0.041(4) 0.062(5) 0.053(4) 0.005(4) 0.007(4) 0.001(4)
C109 0.050(5) 0.058(5) 0.062(5) -0.006(4) 0.018(4) -0.005(4)
C59 0.040(4) 0.049(4) 0.056(4) 0.000(3) 0.012(4) 0.007(3)
C104 0.060(6) 0.070(6) 0.075(6) -0.027(5) -0.005(5) 0.009(5)
C3 0.047(5) 0.068(5) 0.101(6) -0.028(5) 0.018(5) -0.004(4)
C33 0.035(4) 0.065(5) 0.074(5) -0.006(4) 0.011(4) 0.004(4)
C16 0.055(5) 0.066(5) 0.073(5) 0.005(4) 0.006(4) -0.005(4)
C83 0.041(5) 0.075(5) 0.062(5) -0.013(4) 0.016(4) 0.000(4)
C34 0.048(5) 0.070(5) 0.077(5) -0.011(4) 0.027(4) -0.006(4)
C70 0.052(5) 0.057(4) 0.056(4) 0.005(4) 0.017(4) 0.000(4)
C66 0.044(5) 0.059(4) 0.045(4) 0.004(3) 0.006(3) 0.003(4)
C114 0.057(5) 0.064(5) 0.065(5) -0.008(4) 0.004(4) -0.004(4)
C91 0.096(7) 0.106(7) 0.055(5) -0.029(5) 0.028(5) -0.034(6)
C99 0.069(7) 0.082(6) 0.076(6) -0.005(5) 0.015(5) 0.022(5)
B2 0.042(5) 0.062(5) 0.046(4) 0.000(4) 0.009(4) 0.000(4)
C8 0.029(4) 0.052(4) 0.047(4) -0.003(3) 0.002(3) -0.003(3)
C47 0.051(5) 0.064(5) 0.047(4) -0.004(4) 0.009(4) 0.011(4)
C63 0.041(5) 0.063(5) 0.088(6) -0.010(5) 0.011(4) -0.005(4)
C94 0.055(5) 0.062(5) 0.047(4) -0.011(4) 0.010(4) -0.011(4)
C93 0.066(6) 0.072(5) 0.062(5) -0.003(4) 0.017(4) -0.009(4)
C90 0.063(6) 0.104(6) 0.053(5) -0.026(4) 0.016(4) -0.022(5)
C42 0.033(4) 0.053(4) 0.048(4) 0.003(3) 0.005(3) -0.003(3)
C32 0.047(5) 0.059(5) 0.058(4) -0.009(4) 0.010(4) -0.002(4)
C110 0.069(6) 0.064(5) 0.066(5) 0.001(4) 0.032(5) -0.007(4)
C49 0.046(5) 0.061(5) 0.052(4) 0.000(3) 0.009(4) -0.003(4)
C6 0.055(5) 0.063(5) 0.082(5) -0.013(4) 0.024(4) -0.020(4)
C77 0.053(5) 0.057(4) 0.055(4) -0.016(4) 0.015(4) -0.016(4)
C52 0.052(5) 0.074(5) 0.072(5) 0.002(4) 0.021(4) -0.007(4)
C36 0.063(5) 0.047(4) 0.065(5) -0.007(4) 0.023(4) 0.006(4)
C106 0.074(6) 0.057(5) 0.059(5) -0.007(4) 0.011(4) 0.001(4)
N4A 0.034(7) 0.057(9) 0.040(7) -0.009(6) 0.007(6) 0.002(7)
C29 0.069(6) 0.074(6) 0.062(5) 0.002(4) 0.018(4) -0.001(5)
C45 0.080(7) 0.083(6) 0.060(5) -0.013(4) 0.019(5) 0.006(5)
C41 0.033(4) 0.058(4) 0.051(4) -0.005(3) 0.005(3) 0.002(3)
C101 0.047(5) 0.062(5) 0.051(4) -0.001(4) 0.009(4) 0.009(4)
C35 0.071(6) 0.067(5) 0.060(5) -0.006(4) 0.028(5) 0.006(4)
C64 0.050(5) 0.059(5) 0.054(4) -0.002(4) 0.006(4) -0.002(4)
C30 0.048(5) 0.054(4) 0.060(5) 0.007(4) 0.016(4) 0.001(4)
C76 0.061(6) 0.064(5) 0.068(5) -0.009(4) 0.013(4) 0.000(4)
C89 0.056(5) 0.070(5) 0.050(4) -0.009(4) 0.014(4) -0.005(4)
C39 0.064(6) 0.056(5) 0.119(7) 0.032(5) 0.037(5) 0.011(4)
C73 0.068(6) 0.089(6) 0.080(6) 0.008(5) 0.037(5) 0.007(5)
C48 0.036(4) 0.052(4) 0.054(4) 0.000(3) 0.012(3) -0.007(3)
C102 0.053(5) 0.057(5) 0.060(4) -0.003(4) 0.006(4) -0.006(4)
C100 0.051(5) 0.083(6) 0.060(5) -0.011(4) 0.001(4) 0.002(5)
C15 0.044(5) 0.069(5) 0.053(4) 0.000(4) 0.009(4) -0.011(4)
C38 0.058(6) 0.053(5) 0.096(6) 0.012(4) 0.022(5) 0.014(4)
C10 0.071(6) 0.063(5) 0.038(4) 0.002(3) 0.007(4) 0.000(4)
C118 0.066(5) 0.058(5) 0.053(4) -0.002(4) 0.023(4) -0.011(4)
C116 0.067(6) 0.075(6) 0.058(5) -0.005(4) 0.007(5) -0.027(5)
C103 0.049(5) 0.058(5) 0.075(5) 0.004(4) -0.008(4) 0.002(4)
C68 0.040(5) 0.076(5) 0.064(5) 0.026(4) 0.008(4) 0.004(4)
C105 0.079(7) 0.088(7) 0.064(5) -0.014(5) 0.016(5) 0.000(5)
C20 0.048(5) 0.068(5) 0.061(4) -0.015(4) 0.021(4) -0.016(4)
C43 0.047(5) 0.071(5) 0.052(4) -0.005(4) 0.010(4) -0.002(4)
C11 0.058(6) 0.060(5) 0.060(5) -0.001(4) 0.022(4) -0.008(4)
C46 0.061(5) 0.066(5) 0.060(5) -0.002(4) 0.015(4) 0.015(4)
C67 0.045(5) 0.062(5) 0.053(4) 0.010(4) 0.001(4) -0.005(4)
C55 0.069(7) 0.115(8) 0.076(6) -0.001(6) 0.035(5) -0.021(6)
C112 0.051(5) 0.059(5) 0.062(5) 0.000(4) 0.014(4) -0.004(4)
C57 0.057(5) 0.066(5) 0.057(4) -0.008(4) 0.020(4) -0.012(4)
C12 0.051(5) 0.077(5) 0.068(5) -0.003(4) 0.024(4) -0.011(4)
C95 0.052(5) 0.062(5) 0.045(4) -0.008(3) 0.009(4) -0.005(4)
C53 0.045(5) 0.067(5) 0.060(5) 0.003(4) 0.008(4) -0.007(4)
C56 0.078(7) 0.081(6) 0.053(5) -0.009(4) 0.021(5) -0.026(5)
C13 0.048(5) 0.076(5) 0.053(4) 0.002(4) 0.014(4) -0.006(4)
C44 0.071(6) 0.075(6) 0.054(5) 0.004(4) -0.001(4) 0.009(5)
C78 0.067(6) 0.072(5) 0.060(5) -0.019(4) 0.019(4) -0.013(4)
C60 0.049(5) 0.061(5) 0.051(4) 0.002(4) 0.010(4) -0.001(4)
C37 0.041(5) 0.060(5) 0.084(5) 0.005(4) 0.022(4) 0.009(4)
C84 0.060(6) 0.075(6) 0.060(5) -0.003(4) 0.015(4) 0.014(5)
C62 0.056(6) 0.081(6) 0.070(5) -0.018(5) 0.007(4) -0.009(5)
C72 0.066(6) 0.079(5) 0.053(4) 0.006(4) 0.022(4) 0.005(4)
P4 0.0360(10) 0.0532(11) 0.0490(9) 0.0001(8) 0.0095(8) 0.0011(9)
C74 0.065(6) 0.106(7) 0.061(5) -0.002(5) 0.024(5) 0.020(6)
C21 0.062(6) 0.088(6) 0.078(6) -0.037(5) 0.016(5) -0.022(5)
C117 0.072(6) 0.076(6) 0.064(5) -0.015(4) 0.022(5) -0.010(5)
C115 0.060(6) 0.071(5) 0.069(5) 0.005(4) 0.004(5) -0.013(4)
C69 0.051(5) 0.065(5) 0.070(5) 0.010(4) 0.019(4) 0.002(4)
C51 0.043(5) 0.069(5) 0.071(5) 0.003(4) 0.001(4) -0.005(4)
C111 0.072(6) 0.064(5) 0.053(4) 0.006(4) 0.017(4) 0.008(4)
C98 0.051(6) 0.128(8) 0.050(5) 0.004(5) 0.016(4) 0.013(6)
C5 0.082(7) 0.048(5) 0.106(7) -0.014(4) 0.039(6) -0.020(5)
C79 0.072(7) 0.088(6) 0.062(5) -0.029(5) 0.018(5) -0.028(5)
C88 0.058(6) 0.086(6) 0.066(5) -0.001(5) 0.018(5) 0.011(5)
C28 0.082(7) 0.062(5) 0.076(6) 0.014(4) 0.031(5) -0.001(5)
C75 0.075(7) 0.071(5) 0.072(5) -0.005(4) 0.015(5) 0.006(5)
B1 0.055(6) 0.063(6) 0.047(5) -0.013(4) 0.007(4) 0.000(4)
C27 0.073(6) 0.049(5) 0.111(7) 0.017(5) 0.034(5) 0.003(4)
C87 0.055(6) 0.120(8) 0.080(6) 0.006(6) 0.012(5) 0.025(6)
C86 0.087(8) 0.105(8) 0.085(7) 0.015(6) 0.044(6) 0.038(7)
C97 0.055(6) 0.090(7) 0.056(5) 0.012(4) 0.016(4) 0.006(5)
C17 0.056(6) 0.095(7) 0.068(6) 0.026(5) -0.008(5) -0.028(5)
C85 0.073(7) 0.075(6) 0.092(6) -0.013(5) 0.040(6) 0.006(5)
C50 0.070(6) 0.078(6) 0.051(4) -0.001(4) 0.007(4) -0.015(5)
C54 0.068(7) 0.137(9) 0.084(6) 0.015(6) 0.039(6) 0.006(6)
C92 0.073(6) 0.095(6) 0.055(5) -0.017(4) 0.015(4) -0.030(5)
C24 0.040(10) 0.054(12) 0.051(10) 0.001(9) 0.008(8) -0.002(9)
C23 0.042(8) 0.040(8) 0.049(8) 0.004(6) 0.000(6) -0.018(6)
C22 0.082(12) 0.071(12) 0.074(10) -0.023(8) 0.018(8) -0.005(9)
C19 0.052(5) 0.067(5) 0.053(4) -0.005(4) 0.014(4) -0.005(4)
C18 0.071(6) 0.096(7) 0.045(4) 0.002(4) 0.012(4) -0.024(5)
N4 0.054(8) 0.033(7) 0.045(7) 0.010(5) 0.007(6) -0.004(6)
C24A 0.065(14) 0.086(18) 0.094(17) -0.042(15) -0.018(12) 0.003(13)
C23A 0.081(10) 0.099(11) 0.091(10) -0.008(9) 0.005(8) -0.005(8)
C22A 0.057(13) 0.032(10) 0.097(16) -0.002(10) -0.004(11) -0.018(10)

loop_
_atom_type_symbol
_atom_type_description
_atom_type_scat_dispersion_real
_atom_type_scat_dispersion_imag
_atom_type_scat_source
C C 0.0148 0.0070 'International Tables Vol C Tables 4.2.6.8 and 6.1.1.4'
H H 0.0000 0.0000 'International Tables Vol C Tables 4.2.6.8 and 6.1.1.4'
B B 0.0073 0.0030 'International Tables Vol C Tables 4.2.6.8 and 6.1.1.4'
Br Br -0.9502 1.0410 'International Tables Vol C Tables 4.2.6.8 and 6.1.1.4'
Ce Ce -0.6175 8.1074 'International Tables Vol C Tables 4.2.6.8 and 6.1.1.4'
N N 0.0253 0.0136 'International Tables Vol C Tables 4.2.6.8 and 6.1.1.4'
P P 0.2596 0.3354 'International Tables Vol C Tables 4.2.6.8 and 6.1.1.4'

loop_
_geom_angle_atom_site_label_1
_geom_angle_atom_site_label_2
_geom_angle_atom_site_label_3
_geom_angle
N2 Ce1 Br1 126.62(13)
N2 Ce1 N3 65.97(18)
N2 Ce1 N4 110.6(4)
N3 Ce1 Br1 77.67(12)
N3 Ce1 N4 133.3(4)
C2 Ce1 Br1 94.51(13)
C2 Ce1 N2 67.20(18)
C2 Ce1 N3 112.25(18)
C2 Ce1 C1 165.03(18)
C2 Ce1 N1 68.62(18)
C2 Ce1 N4A 105.2(4)
C2 Ce1 N4 107.5(4)
C1 Ce1 Br1 100.08(13)
C1 Ce1 N2 100.90(18)
C1 Ce1 N3 68.14(17)
C1 Ce1 N1 117.94(17)
C1 Ce1 N4A 66.4(4)
C1 Ce1 N4 67.2(4)
N1 Ce1 Br1 76.96(12)
N1 Ce1 N2 130.84(18)
N1 Ce1 N3 154.60(17)
N1 Ce1 N4 64.4(4)
N4A Ce1 Br1 134.9(4)
N4A Ce1 N2 98.5(5)
N4A Ce1 N3 127.5(4)
N4A Ce1 N1 73.4(4)
N4 Ce1 Br1 122.8(3)
C14 P2 C7 103.5(3)
C14 P2 C8 108.3(3)
C7 P2 C8 103.5(3)
C1 P2 C14 116.2(3)
C1 P2 C7 108.5(3)
C1 P2 C8 115.5(3)
C31 P1 C25 103.8(3)
C31 P1 C20 107.3(3)
C1 P1 C31 119.8(3)
C1 P1 C25 116.3(3)
C1 P1 C20 105.6(3)
C20 P1 C25 102.5(3)
C58 P3 C65 106.1(3)
C58 P3 C59 102.5(3)
C2 P3 C58 105.9(3)
C2 P3 C65 117.9(3)
C2 P3 C59 117.2(3)
C65 P3 C59 105.7(3)
C58 N2 Ce1 123.9(4)
C54 N2 Ce1 118.1(6)
C54 N2 C58 118.0(7)
C7 N3 Ce1 123.4(4)
C7 N3 C3 117.4(6)
C3 N3 Ce1 119.1(5)
C3 C4 C5 117.7(7)
C80 C81 C82 121.1(8)
C79 C80 C81 118.0(8)
C76 C71 C72 115.3(7)
C76 C71 B1 121.6(7)
C72 C71 B1 122.9(7)
C32 C31 P1 121.8(5)
C36 C31 P1 119.6(5)
C36 C31 C32 118.2(6)
C109 C108 C107 123.2(7)
C15 C14 P2 121.1(5)
C19 C14 P2 119.2(6)
C19 C14 C15 118.2(6)
C77 C82 C81 122.2(7)
N2 C58 P3 114.7(5)
N2 C58 C57 122.0(6)
C57 C58 P3 123.2(6)
C108 C107 B2 124.5(6)
C108 C107 C112 115.0(6)
C112 C107 B2 120.2(6)
C27 C26 C25 120.8(7)
N3 C7 P2 117.2(5)
N3 C7 C6 121.6(6)
C6 C7 P2 121.2(6)
P3 C2 Ce1 115.5(3)
P4 C2 Ce1 119.7(3)
P4 C2 P3 120.6(4)
C62 C61 C60 119.5(7)
P2 C1 Ce1 120.7(3)
P2 C1 P1 120.8(4)
P1 C1 Ce1 113.8(3)
C70 C65 P3 122.0(5)
C66 C65 P3 118.5(5)
C66 C65 C70 119.3(7)
C39 C40 C41 119.8(7)
C26 C25 P1 121.8(5)
C30 C25 P1 119.1(5)
C30 C25 C26 119.0(6)
C114 C113 B2 121.7(6)
C114 C113 C118 115.0(7)
C118 C113 B2 123.2(7)
C41 N1 Ce1 123.3(4)
C37 N1 Ce1 119.0(4)
C37 N1 C41 116.9(6)
C97 C96 C95 124.5(8)
C8 C9 C10 121.1(7)
C110 C109 C108 120.4(7)
C64 C59 P3 120.6(5)
C60 C59 P3 121.1(5)
C60 C59 C64 118.2(6)
C103 C104 C105 118.6(7)
N3 C3 C4 124.1(7)
C32 C33 C34 120.8(7)
C15 C16 C17 118.2(8)
C84 C83 B1 121.6(7)
C88 C83 C84 113.5(7)
C88 C83 B1 124.6(7)
C33 C34 C35 119.3(7)
C69 C70 C65 119.8(7)
C65 C66 C67 121.6(7)
C113 C114 C115 122.3(7)
C90 C91 C92 120.3(7)
C98 C99 C100 120.9(8)
C107 B2 C101 109.7(5)
C113 B2 C107 108.5(6)
C113 B2 C101 110.2(6)
C95 B2 C107 110.4(6)
C95 B2 C113 109.2(5)
C95 B2 C101 108.9(6)
C9 C8 P2 119.3(5)
C13 C8 P2 122.5(5)
C13 C8 C9 118.1(6)
C46 C47 C42 120.8(7)
C64 C63 C62 119.8(7)
C89 C94 C93 123.4(6)
C92 C93 C94 119.7(7)
C91 C90 C89 122.7(7)
C47 C42 C43 119.2(6)
C47 C42 P4 120.8(5)
C43 C42 P4 118.8(5)
C33 C32 C31 121.0(7)
C109 C110 C111 118.8(7)
C50 C49 C48 121.6(7)
C7 C6 C5 119.8(7)
C82 C77 B1 123.7(6)
C78 C77 C82 114.1(7)
C78 C77 B1 121.8(7)
C51 C52 C53 121.0(7)
C35 C36 C31 120.2(7)
C105 C106 C101 123.5(7)
C20 N4A Ce1 120.8(9)
C24 N4A Ce1 125.8(11)
C24 N4A C20 98.8(16)
C28 C29 C30 119.8(7)
C46 C45 C44 119.8(7)
C40 C41 P4 121.3(5)
N1 C41 C40 121.7(6)
N1 C41 P4 117.0(5)
C106 C101 B2 123.6(6)
C102 C101 B2 121.4(6)
C102 C101 C106 114.9(6)
C36 C35 C34 120.4(7)
C63 C64 C59 119.9(7)
C25 C30 C29 120.8(7)
C75 C76 C71 122.8(8)
C94 C89 C90 115.1(7)
C94 C89 B1 123.3(6)
C90 C89 B1 121.6(6)
C38 C39 C40 119.2(7)
C74 C73 C72 120.7(8)
C49 C48 P4 119.7(5)
C53 C48 C49 117.5(6)
C53 C48 P4 122.7(5)
C101 C102 C103 122.7(7)
C99 C100 C95 122.9(8)
C16 C15 C14 122.3(7)
C39 C38 C37 119.3(7)
C11 C10 C9 120.2(7)
C117 C118 C113 122.7(7)
C115 C116 C117 118.1(8)
C104 C103 C102 119.8(7)
C69 C68 C67 119.9(7)
C106 C105 C104 120.4(7)
N4A C20 P1 112.6(7)
C21 C20 P1 123.5(6)
C21 C20 N4A 122.9(9)
N4 C20 P1 112.4(8)
N4 C20 C21 122.4(9)
C44 C43 C42 119.6(7)
C12 C11 C10 119.0(7)
C47 C46 C45 120.0(7)
C66 C67 C68 118.4(7)
C54 C55 C56 120.1(8)
C111 C112 C107 122.0(7)
C58 C57 C56 120.0(8)
C11 C12 C13 120.4(7)
C96 C95 B2 124.0(7)
C96 C95 C100 113.0(7)
C100 C95 B2 122.9(7)
C52 C53 C48 120.5(7)
C55 C56 C57 116.9(8)
C8 C13 C12 121.1(7)
C43 C44 C45 120.5(7)
C79 C78 C77 124.1(8)
C59 C60 C61 122.2(7)
N1 C37 C38 123.1(7)
C85 C84 C83 123.8(8)
C61 C62 C63 120.4(7)
C73 C72 C71 122.0(8)
C2 P4 C42 116.6(3)
C2 P4 C41 108.5(3)
C2 P4 C48 115.8(3)
C42 P4 C41 105.6(3)
C42 P4 C48 106.8(3)
C48 P4 C41 102.0(3)
C73 C74 C75 119.6(8)
C20 C21 C22 112.9(12)
C22A C21 C20 120.3(13)
C116 C117 C118 120.7(7)
C116 C115 C114 121.1(8)
C70 C69 C68 121.0(7)
C52 C51 C50 119.4(7)
C110 C111 C112 120.6(7)
C99 C98 C97 118.1(8)
C4 C5 C6 119.2(7)
C80 C79 C78 120.5(8)
C87 C88 C83 124.3(9)
C29 C28 C27 120.3(7)
C76 C75 C74 119.5(8)
C83 B1 C71 108.1(6)
C83 B1 C89 108.4(6)
C77 B1 C71 110.2(6)
C77 B1 C83 112.0(6)
C77 B1 C89 109.4(6)
C89 B1 C71 108.6(6)
C26 C27 C28 119.3(7)
C88 C87 C86 121.4(9)
C85 C86 C87 117.4(9)
C98 C97 C96 120.6(8)
C18 C17 C16 120.6(8)
C86 C85 C84 119.6(9)
C51 C50 C49 119.9(7)
N2 C54 C55 122.9(9)
C93 C92 C91 118.6(7)
C23 C24 N4A 126.9(16)
C22 C23 C24 112.9(17)
C23 C22 C21 112(2)
C14 C19 C18 120.1(7)
C17 C18 C19 120.6(7)
C20 N4 Ce1 119.6(10)
C20 N4 C24A 113.8(15)
C24A N4 Ce1 101.6(12)
C23A C24A N4 112.4(19)
C24A C23A C22A 116.5(18)
C21 C22A C23A 106.8(15)

loop_
_geom_bond_atom_site_label_1
_geom_bond_atom_site_label_2
_geom_bond_distance
Ce1 Br1 2.8763(9)
Ce1 N2 2.702(6)
Ce1 N3 2.745(5)
Ce1 C2 2.605(6)
Ce1 C1 2.609(6)
Ce1 N1 2.697(5)
Ce1 N4A 2.696(15)
Ce1 N4 2.856(16)
P2 C14 1.810(7)
P2 C7 1.811(7)
P2 C1 1.678(6)
P2 C8 1.814(6)
P1 C31 1.810(7)
P1 C1 1.689(6)
P1 C25 1.822(7)
P1 C20 1.815(7)
P3 C58 1.818(6)
P3 C2 1.684(6)
P3 C65 1.822(7)
P3 C59 1.831(7)
N2 C58 1.346(8)
N2 C54 1.330(9)
N3 C7 1.348(8)
N3 C3 1.357(8)
C4 C3 1.374(10)
C4 C5 1.377(10)
C81 C80 1.386(11)
C81 C82 1.406(10)
C80 C79 1.370(11)
C71 C76 1.395(9)
C71 C72 1.425(10)
C71 B1 1.680(11)
C31 C32 1.399(9)
C31 C36 1.399(9)
C108 C107 1.394(9)
C108 C109 1.392(9)
C14 C15 1.396(9)
C14 C19 1.383(8)
C82 C77 1.403(10)
C58 C57 1.368(9)
C107 B2 1.650(10)
C107 C112 1.408(9)
C26 C25 1.394(8)
C26 C27 1.383(9)
C7 C6 1.381(9)
C2 P4 1.682(6)
C61 C60 1.379(9)
C61 C62 1.364(10)
C65 C70 1.400(9)
C65 C66 1.382(9)
C40 C41 1.400(9)
C40 C39 1.366(9)
C25 C30 1.377(9)
C113 C114 1.399(9)
C113 B2 1.643(10)
C113 C118 1.401(9)
N1 C41 1.359(8)
N1 C37 1.353(8)
C96 C95 1.393(9)
C96 C97 1.371(10)
C9 C8 1.380(8)
C9 C10 1.388(9)
C109 C110 1.375(9)
C59 C64 1.405(9)
C59 C60 1.374(9)
C104 C103 1.378(10)
C104 C105 1.388(10)
C33 C34 1.379(9)
C33 C32 1.365(9)
C16 C15 1.383(9)
C16 C17 1.386(10)
C83 C84 1.423(10)
C83 C88 1.380(10)
C83 B1 1.632(11)
C34 C35 1.388(10)
C70 C69 1.369(9)
C66 C67 1.390(9)
C114 C115 1.402(10)
C91 C90 1.385(10)
C91 C92 1.394(10)
C99 C100 1.393(10)
C99 C98 1.363(11)
B2 C101 1.666(10)
B2 C95 1.628(11)
C8 C13 1.377(9)
C47 C42 1.383(9)
C47 C46 1.382(9)
C63 C64 1.388(9)
C63 C62 1.395(10)
C94 C93 1.398(9)
C94 C89 1.389(9)
C93 C92 1.391(9)
C90 C89 1.413(9)
C42 C43 1.412(9)
C42 P4 1.811(6)
C110 C111 1.379(10)
C49 C48 1.397(8)
C49 C50 1.387(9)
C6 C5 1.390(10)
C77 C78 1.402(9)
C77 B1 1.628(10)
C52 C53 1.392(10)
C52 C51 1.374(9)
C36 C35 1.387(9)
C106 C101 1.403(9)
C106 C105 1.372(10)
N4A C20 1.481(19)
N4A C24 1.46(3)
C29 C30 1.390(9)
C29 C28 1.376(10)
C45 C46 1.389(10)
C45 C44 1.389(10)
C41 P4 1.815(7)
C101 C102 1.387(9)
C76 C75 1.391(10)
C89 B1 1.646(11)
C39 C38 1.362(10)
C73 C72 1.382(10)
C73 C74 1.363(10)
C48 C53 1.395(9)
C48 P4 1.811(7)
C102 C103 1.414(9)
C100 C95 1.407(9)
C38 C37 1.387(9)
C10 C11 1.377(9)
C118 C117 1.395(10)
C116 C117 1.384(11)
C116 C115 1.373(10)
C68 C67 1.402(9)
C68 C69 1.392(10)
C20 C21 1.396(9)
C20 N4 1.308(19)
C43 C44 1.381(9)
C11 C12 1.376(10)
C55 C56 1.376(11)
C55 C54 1.369(12)
C112 C111 1.403(9)
C57 C56 1.397(9)
C12 C13 1.387(9)
C78 C79 1.387(10)
C84 C85 1.399(10)
C74 C75 1.397(10)
C21 C22 1.46(3)
C21 C22A 1.38(2)
C51 C50 1.380(10)
C98 C97 1.370(10)
C88 C87 1.365(11)
C28 C27 1.391(10)
C87 C86 1.404(12)
C86 C85 1.387(12)
C17 C18 1.372(11)
C24 C23 1.37(2)
C23 C22 1.35(3)
C19 C18 1.393(10)
N4 C24A 1.62(3)
C24A C23A 1.38(3)
C23A C22A 1.79(4)

loop_
_smtbx_masks_void_nr
_smtbx_masks_void_average_x
_smtbx_masks_void_average_y
_smtbx_masks_void_average_z
_smtbx_masks_void_volume
_smtbx_masks_void_count_electrons
1 0.000 0.000 0.500 19.0 0.0
2 0.000 0.500 0.000 19.0 0.0
3 0.208 0.158 0.991 57.9 16.3
4 0.208 0.342 0.491 57.9 16.3
5 0.500 0.000 0.500 142.3 40.5
6 0.500 0.500 0.000 142.3 40.5
7 0.421 0.023 0.123 12.8 0.0
8 0.421 0.477 0.623 12.8 0.0
9 0.579 -0.023 0.877 12.8 0.0
10 0.579 0.523 0.377 12.8 0.0
11 0.792 0.658 0.509 57.9 16.3
12 0.792 0.842 0.009 57.9 16.3
